data_4116645
loop_
_publ_author_name
'F. Albert Cotton'
'Evgeny V. Dikarev'
'Jiande Gu'
'Santiago Herrero'
'Barbara Modec'

_publ_section_title
;
 Mixed Chloride/Amine Complexes of Dimolybdenum(II,II). 5. Experimental
 and Theoretical Study of the Rotation Conformational Preferences of
 Mo2Cl4(R-py)4 (R-py = Substituted Pyridine) Molecules
;
_journal_name_full 'Journal of the American Chemical Society'
_journal_page_first 11758
_journal_page_last 11761
_journal_paper_doi 10.1021/ja992445x
_journal_volume 121
_journal_year 1999
_chemical_compound_source synthesized
_chemical_formula_moiety
;
 Mo2 Cl4 (N C5 H4 (C (C H3)3))4, (C H3)2 C O
;
_chemical_formula_structural '(D2)-Mo2Cl4(4-t-Bu-py)4, (CH3)2CO'
_chemical_formula_sum 'C39 H58 Cl4 Mo2 N4 O'
_chemical_formula_weight 932.57
_chemical_name_systematic
; 
 Bis(trans-dichloro-bis(4-tert-butylpyridine))-di-molybdenum (II),
 D2-isomer, acetone solvate
;
_space_group_IT_number 15
_symmetry_cell_setting monoclinic
_symmetry_space_group_name_Hall '-C 2yc'
_symmetry_space_group_name_H-M 'C 1 2/c 1'
_atom_sites_solution_hydrogens geom
_atom_sites_solution_primary direct
_atom_sites_solution_secondary difmap
_audit_creation_method SHELXL
_cell_angle_alpha 90.00
_cell_angle_beta 103.282(3)
_cell_angle_gamma 90.00
_cell_formula_units_Z 8
_cell_length_a 33.092(1)
_cell_length_b 10.2150(2)
_cell_length_c 28.944(2)
_cell_measurement_reflns_used 250
_cell_measurement_temperature 213(2)
_cell_measurement_theta_max 20.8
_cell_measurement_theta_min 9.05
_cell_volume 9522.4(8)
_computing_cell_refinement 'MADNES (Enraf-Nonius, 1989)'
_computing_data_collection 'MADNES (Enraf-Nonius, 1989)'
_computing_data_reduction 'PROCOR (Kabsch, 1988)'
_computing_molecular_graphics 'SHELXTL V.5 (Siemens, 1994)'
_computing_publication_material CIFTAB
_computing_structure_refinement 'SHELXL-93 (Sheldrick, 1993)'
_computing_structure_solution 'SHELXTL V.5 (Siemens, 1994)'
_diffrn_ambient_temperature 213(2)
_diffrn_measurement_device 'Nonius FAST area detector'
_diffrn_measurement_method 'Ellipsoid-mask fitting'
_diffrn_radiation_monochromator graphite
_diffrn_radiation_source 'fine-focus sealed tube'
_diffrn_radiation_type MoK\a
_diffrn_radiation_wavelength 0.71073
_diffrn_reflns_av_R_equivalents 0.0497
_diffrn_reflns_av_sigmaI/netI 0.0305
_diffrn_reflns_limit_h_max 35
_diffrn_reflns_limit_h_min -35
_diffrn_reflns_limit_k_max 10
_diffrn_reflns_limit_k_min -10
_diffrn_reflns_limit_l_max 30
_diffrn_reflns_limit_l_min -31
_diffrn_reflns_number 20495
_diffrn_reflns_theta_max 22.52
_diffrn_reflns_theta_min 2.26
_diffrn_standards_number 'none (area detector data)'
_exptl_absorpt_coefficient_mu 0.782
_exptl_absorpt_correction_type none
_exptl_crystal_colour dark-green
_exptl_crystal_density_diffrn 1.301
_exptl_crystal_density_method none
_exptl_crystal_description block-shaped
_exptl_crystal_F_000 3840
_exptl_crystal_size_max 0.55
_exptl_crystal_size_mid 0.33
_exptl_crystal_size_min 0.13
_refine_diff_density_max 0.865
_refine_diff_density_min -0.448
_refine_diff_density_rms 0.087
_refine_ls_extinction_coef noref
_refine_ls_extinction_method none
_refine_ls_goodness_of_fit_all 1.102
_refine_ls_goodness_of_fit_obs 1.092
_refine_ls_hydrogen_treatment noref
_refine_ls_matrix_type full
_refine_ls_number_parameters 463
_refine_ls_number_reflns 6137
_refine_ls_number_restraints 54
_refine_ls_restrained_S_all 1.127
_refine_ls_restrained_S_obs 1.104
_refine_ls_R_factor_all 0.0446
_refine_ls_R_factor_obs 0.0401
_refine_ls_shift/esd_max -0.001
_refine_ls_shift/esd_mean 0.000
_refine_ls_structure_factor_coef Fsqd
_refine_ls_weighting_details 'w=1/[\s^2^(Fo^2^)+(0.0477P)^2^+52.7557P] where P=(Fo^2^+2Fc^2^)/3'
_refine_ls_weighting_scheme calc
_refine_ls_wR_factor_all 0.1103
_refine_ls_wR_factor_obs 0.1028
_reflns_number_observed 5619
_reflns_number_total 6137
_reflns_observed_criterion >2sigma(I)
_cod_data_source_file ja992445x.cif
_cod_data_source_block JA992445X-178
_cod_depositor_comments
;
The following automatic conversions were performed:

'_refine_ls_weighting_scheme' value 'calc
w=1/[\s^2^(Fo^2^)+(0.0477P)^2^+52.7557P] where P=(Fo^2^+2Fc^2^)/3'
was changed to 'calc'. New tag '_refine_ls_weighting_details' was
created. The value of the new tag was set to
'w=1/[\s^2^(Fo^2^)+(0.0477P)^2^+52.7557P] where P=(Fo^2^+2Fc^2^)/3'.

Automatic conversion script
Id: cif_fix_values 3143 2015-03-26 13:38:13Z robertas 
;
_cod_original_cell_volume 9522.4(7)
_cod_database_code 4116645

loop_
_symmetry_equiv_pos_as_xyz
'x, y, z'
'-x, y, -z+1/2'
'x+1/2, y+1/2, z'
'-x+1/2, y+1/2, -z+1/2'
'-x, -y, -z'
'x, -y, z-1/2'
'-x+1/2, -y+1/2, -z'
'x+1/2, -y+1/2, z-1/2'

loop_
_atom_site_aniso_label
_atom_site_aniso_U_11
_atom_site_aniso_U_22
_atom_site_aniso_U_33
_atom_site_aniso_U_23
_atom_site_aniso_U_13
_atom_site_aniso_U_12
Mo1 0.0273(2) 0.0242(2) 0.0239(2) 0.0022(2) 0.0050(2) 0.00054(15)
Mo2 0.0302(2) 0.0257(2) 0.0252(2) 0.0033(2) 0.0008(2) -0.0017(2)
Cl1 0.0290(6) 0.0415(7) 0.0410(7) 0.0024(5) 0.0105(5) -0.0023(5)
Cl2 0.0391(6) 0.0444(7) 0.0364(6) 0.0023(5) 0.0122(5) 0.0113(5)
Cl3 0.0489(7) 0.0327(6) 0.0390(7) -0.0018(5) 0.0082(5) 0.0097(5)
Cl4 0.0301(6) 0.0560(8) 0.0398(7) 0.0077(6) 0.0017(5) -0.0083(5)
N1 0.029(2) 0.033(2) 0.024(2) 0.002(2) 0.004(2) 0.000(2)
C1 0.030(2) 0.035(3) 0.034(3) -0.002(2) 0.005(2) 0.004(2)
C2 0.034(2) 0.038(3) 0.027(2) -0.003(2) -0.003(2) 0.006(2)
C3 0.044(3) 0.030(3) 0.027(2) 0.001(2) 0.003(2) 0.009(2)
C4 0.039(3) 0.060(3) 0.035(3) 0.009(2) 0.010(2) -0.004(2)
C5 0.031(2) 0.054(3) 0.030(3) 0.005(2) -0.001(2) -0.004(2)
C6 0.067(4) 0.050(3) 0.030(3) 0.003(2) 0.009(2) 0.014(3)
N2 0.039(2) 0.028(2) 0.028(2) 0.001(2) 0.010(2) 0.002(2)
C10 0.050(3) 0.025(2) 0.035(3) 0.003(2) 0.016(2) 0.004(2)
C11 0.056(3) 0.033(3) 0.035(3) -0.001(2) 0.020(2) 0.000(2)
C12 0.052(3) 0.028(3) 0.034(3) 0.004(2) 0.009(2) -0.001(2)
C13 0.082(4) 0.025(3) 0.048(3) 0.004(2) 0.026(3) 0.007(3)
C14 0.065(3) 0.028(3) 0.036(3) 0.002(2) 0.022(2) 0.007(2)
C15 0.072(4) 0.034(3) 0.038(3) 0.008(2) 0.019(3) 0.003(3)
N3 0.035(2) 0.028(2) 0.034(2) 0.011(2) -0.002(2) -0.006(2)
C19 0.033(3) 0.026(2) 0.042(3) 0.008(2) 0.007(2) -0.002(2)
C20 0.037(3) 0.029(3) 0.038(3) -0.001(2) 0.000(2) 0.001(2)
C21 0.050(3) 0.027(2) 0.025(2) 0.001(2) 0.002(2) 0.001(2)
C22 0.048(3) 0.039(3) 0.052(3) 0.013(3) 0.001(3) -0.017(2)
C23 0.040(3) 0.045(3) 0.050(3) 0.013(3) -0.009(2) -0.012(2)
C24 0.063(3) 0.032(3) 0.031(3) 0.007(2) 0.004(2) 0.003(2)
N4 0.034(2) 0.030(2) 0.027(2) 0.004(2) 0.001(2) 0.002(2)
C28 0.041(3) 0.044(3) 0.031(3) -0.001(2) 0.004(2) 0.008(2)
C29 0.046(3) 0.043(3) 0.043(3) 0.006(2) 0.005(2) 0.015(2)
C30 0.042(3) 0.053(3) 0.029(3) 0.009(2) 0.000(2) 0.010(2)
C31 0.044(3) 0.053(3) 0.026(3) 0.003(2) 0.005(2) 0.005(2)
C32 0.040(3) 0.037(3) 0.031(3) 0.002(2) 0.005(2) 0.003(2)
C33 0.060(4) 0.082(4) 0.032(3) 0.013(3) 0.003(3) 0.025(3)

loop_
_atom_site_label
_atom_site_type_symbol
_atom_site_fract_x
_atom_site_fract_y
_atom_site_fract_z
_atom_site_U_iso_or_equiv
_atom_site_thermal_displace_type
_atom_site_occupancy
_atom_site_calc_flag
_atom_site_refinement_flags
_atom_site_disorder_group
Mo1 Mo 0.105930(11) 0.36850(3) 0.063184(12) 0.02525(13) Uani 1 d . .
Mo2 Mo 0.132841(11) 0.54369(4) 0.098203(13) 0.02796(14) Uani 1 d . .
Cl1 Cl 0.03359(3) 0.38105(11) 0.06352(4) 0.0368(3) Uani 1 d . .
Cl2 Cl 0.16212(4) 0.24451(12) 0.04397(4) 0.0394(3) Uani 1 d . .
Cl3 Cl 0.08088(4) 0.63380(11) 0.13594(4) 0.0405(3) Uani 1 d . .
Cl4 Cl 0.20037(3) 0.55980(13) 0.08047(4) 0.0430(3) Uani 1 d . .
N1 N 0.09107(11) 0.4322(4) -0.01230(12) 0.0291(8) Uani 1 d . .
C1 C 0.05305(14) 0.4180(5) -0.0402(2) 0.0334(11) Uani 1 d . .
H1 H 0.03150(14) 0.3910(5) -0.0262(2) 0.040 Uiso 1 calc R .
C2 C 0.04371(14) 0.4406(5) -0.0883(2) 0.0345(11) Uani 1 d . .
H2 H 0.01647(14) 0.4272(5) -0.1061(2) 0.041 Uiso 1 calc R .
C3 C 0.07392(15) 0.4829(4) -0.1108(2) 0.0347(11) Uani 1 d . .
C4 C 0.1135(2) 0.5003(5) -0.0814(2) 0.0442(12) Uani 1 d . .
H4 H 0.1352(2) 0.5305(5) -0.0945(2) 0.053 Uiso 1 calc R .
C5 C 0.12087(14) 0.4737(5) -0.0336(2) 0.0394(12) Uani 1 d . .
H5 H 0.14793(14) 0.4850(5) -0.0150(2) 0.047 Uiso 1 calc R .
C6 C 0.0639(2) 0.5058(5) -0.1639(2) 0.0493(13) Uani 1 d D 1
C7 C 0.0327(4) 0.6155(12) -0.1792(5) 0.057(4) Uiso 0.50 d PD 1
H7A H 0.0087(4) 0.6008(12) -0.1659(5) 0.086 Uiso 0.50 calc PR 1
H7B H 0.0240(4) 0.6171(12) -0.2136(5) 0.086 Uiso 0.50 calc PR 1
H7C H 0.0454(4) 0.6986(12) -0.1679(5) 0.086 Uiso 0.50 calc PR 1
C8 C 0.0440(4) 0.3734(10) -0.1891(4) 0.053(3) Uiso 0.50 d PD 1
H8A H 0.0198(4) 0.3498(10) -0.1772(4) 0.079 Uiso 0.50 calc PR 1
H8B H 0.0644(4) 0.3035(10) -0.1821(4) 0.079 Uiso 0.50 calc PR 1
H8C H 0.0358(4) 0.3867(10) -0.2231(4) 0.079 Uiso 0.50 calc PR 1
C9 C 0.1006(4) 0.5314(16) -0.1849(5) 0.076(4) Uiso 0.50 d PD 1
H9A H 0.0911(4) 0.5449(16) -0.2189(5) 0.114 Uiso 0.50 calc PR 1
H9B H 0.1192(4) 0.4569(16) -0.1791(5) 0.114 Uiso 0.50 calc PR 1
H9C H 0.1151(4) 0.6090(16) -0.1705(5) 0.114 Uiso 0.50 calc PR 1
C6X C 0.0639(2) 0.5058(5) -0.1639(2) 0.990 Uiso 0.00 d PD 2
C7X C 0.0209(3) 0.5790(13) -0.1776(4) 0.049(3) Uiso 0.500(2) d PD 2
H7X1 H 0.0227(3) 0.6610(13) -0.1603(4) 0.073 Uiso 0.50 calc PR 2
H7X2 H -0.0005(3) 0.5245(13) -0.1696(4) 0.073 Uiso 0.50 calc PR 2
H7X3 H 0.0139(3) 0.5967(13) -0.2115(4) 0.073 Uiso 0.50 calc PR 2
C8X C 0.0649(5) 0.3780(11) -0.1883(5) 0.065(4) Uiso 0.50 d PD 2
H8X1 H 0.0585(5) 0.3917(11) -0.2224(5) 0.098 Uiso 0.50 calc PR 2
H8X2 H 0.0446(5) 0.3194(11) -0.1802(5) 0.098 Uiso 0.50 calc PR 2
H8X3 H 0.0924(5) 0.3398(11) -0.1783(5) 0.098 Uiso 0.50 calc PR 2
C9X C 0.0971(3) 0.5946(13) -0.1771(4) 0.053(3) Uiso 0.50 d PD 2
H9X1 H 0.0972(3) 0.6789(13) -0.1616(4) 0.080 Uiso 0.50 calc PR 2
H9X2 H 0.0909(3) 0.6068(13) -0.2112(4) 0.080 Uiso 0.50 calc PR 2
H9X3 H 0.1242(3) 0.5540(13) -0.1668(4) 0.080 Uiso 0.50 calc PR 2
N2 N 0.10683(11) 0.2348(4) 0.12417(13) 0.0313(9) Uani 1 d . .
C10 C 0.09143(15) 0.2746(4) 0.1605(2) 0.0356(11) Uani 1 d . .
H10 H 0.08424(15) 0.3633(4) 0.1618(2) 0.043 Uiso 1 calc R .
C11 C 0.0855(2) 0.1924(5) 0.1961(2) 0.0395(12) Uani 1 d . .
H11 H 0.0751(2) 0.2265(5) 0.2213(2) 0.047 Uiso 1 calc R .
C12 C 0.0947(2) 0.0599(4) 0.1953(2) 0.0383(11) Uani 1 d . .
C13 C 0.1100(2) 0.0196(5) 0.1566(2) 0.0497(14) Uani 1 d . .
H13 H 0.1165(2) -0.0692(5) 0.1537(2) 0.060 Uiso 1 calc R .
C14 C 0.1158(2) 0.1061(5) 0.1228(2) 0.0414(12) Uani 1 d . .
H14 H 0.1265(2) 0.0748(5) 0.0975(2) 0.050 Uiso 1 calc R .
C15 C 0.0868(2) -0.0355(5) 0.2325(2) 0.0469(13) Uani 1 d D 3
C16 C 0.1208(5) -0.1469(18) 0.2401(7) 0.063(8) Uiso 0.50 d PD 3
H16A H 0.1482(5) -0.1078(18) 0.2492(7) 0.095 Uiso 0.50 calc PR 3
H16B H 0.1184(5) -0.1954(18) 0.2108(7) 0.095 Uiso 0.50 calc PR 3
H16C H 0.1168(5) -0.2058(18) 0.2649(7) 0.095 Uiso 0.50 calc PR 3
C17 C 0.0453(4) -0.0917(18) 0.2188(6) 0.070(7) Uiso 0.50 d PD 3
H17A H 0.0412(4) -0.1519(18) 0.2432(6) 0.105 Uiso 0.50 calc PR 3
H17B H 0.0423(4) -0.1383(18) 0.1890(6) 0.105 Uiso 0.50 calc PR 3
H17C H 0.0248(4) -0.0223(18) 0.2150(6) 0.105 Uiso 0.50 calc PR 3
C18 C 0.0934(4) 0.0346(10) 0.2818(3) 0.038(3) Uiso 0.50 d PD 3
H18A H 0.1212(4) 0.0712(10) 0.2902(3) 0.057 Uiso 0.50 calc PR 3
H18B H 0.0900(4) -0.0283(10) 0.3057(3) 0.057 Uiso 0.50 calc PR 3
H18C H 0.0731(4) 0.1041(10) 0.2799(3) 0.057 Uiso 0.50 calc PR 3
C15X C 0.0868(2) -0.0355(5) 0.2325(2) 0.990 Uiso 0.00 d PD 4
C16X C 0.1230(4) -0.1285(16) 0.2472(6) 0.042(5) Uiso 0.500(3) d PD 4
H16D H 0.1176(4) -0.1887(16) 0.2710(6) 0.063 Uiso 0.50 calc PR 4
H16E H 0.1480(4) -0.0790(16) 0.2603(6) 0.063 Uiso 0.50 calc PR 4
H16F H 0.1267(4) -0.1773(16) 0.2197(6) 0.063 Uiso 0.50 calc PR 4
C17X C 0.0466(3) -0.1153(13) 0.2093(5) 0.037(4) Uiso 0.50 d PD 4
H17D H 0.0233(3) -0.0558(13) 0.1999(5) 0.055 Uiso 0.50 calc PR 4
H17E H 0.0407(3) -0.1779(13) 0.2321(5) 0.055 Uiso 0.50 calc PR 4
H17F H 0.0510(3) -0.1615(13) 0.1816(5) 0.055 Uiso 0.50 calc PR 4
C18X C 0.0746(4) 0.0334(11) 0.2748(4) 0.049(3) Uiso 0.50 d PD 4
H18D H 0.0513(4) 0.0914(11) 0.2631(4) 0.074 Uiso 0.50 calc PR 4
H18E H 0.0980(4) 0.0838(11) 0.2922(4) 0.074 Uiso 0.50 calc PR 4
H18F H 0.0669(4) -0.0317(11) 0.2956(4) 0.074 Uiso 0.50 calc PR 4
N3 N 0.11034(11) 0.6963(4) 0.04378(13) 0.0339(9) Uani 1 d . .
C19 C 0.07010(14) 0.7045(4) 0.0220(2) 0.0336(11) Uani 1 d . .
H19 H 0.05171(14) 0.6425(4) 0.0297(2) 0.040 Uiso 1 calc R .
C20 C 0.05437(15) 0.7986(4) -0.0108(2) 0.0363(11) Uani 1 d . .
H20 H 0.02585(15) 0.7986(4) -0.0252(2) 0.044 Uiso 1 calc R .
C21 C 0.07985(15) 0.8947(4) -0.0234(2) 0.0350(11) Uani 1 d . .
C22 C 0.1210(2) 0.8892(5) 0.0010(2) 0.0480(14) Uani 1 d . .
H22 H 0.1397(2) 0.9535(5) -0.0045(2) 0.058 Uiso 1 calc R .
C23 C 0.1349(2) 0.7908(5) 0.0332(2) 0.0479(14) Uani 1 d . .
H23 H 0.1632(2) 0.7896(5) 0.0486(2) 0.058 Uiso 1 calc R .
C24 C 0.0622(2) 0.9950(5) -0.0613(2) 0.0429(12) Uani 1 d D 5
C25 C 0.0233(3) 1.0662(12) -0.0520(4) 0.043(3) Uiso 0.50 d PD 5
H25A H 0.0133(3) 1.1290(12) -0.0772(4) 0.064 Uiso 0.50 calc PR 5
H25B H 0.0307(3) 1.1114(12) -0.0218(4) 0.064 Uiso 0.50 calc PR 5
H25C H 0.0017(3) 1.0025(12) -0.0513(4) 0.064 Uiso 0.50 calc PR 5
C26 C 0.0944(3) 1.0976(13) -0.0676(5) 0.041(4) Uiso 0.50 d PD 5
H26A H 0.0816(3) 1.1593(13) -0.0922(5) 0.062 Uiso 0.50 calc PR 5
H26B H 0.1175(3) 1.0544(13) -0.0768(5) 0.062 Uiso 0.50 calc PR 5
H26C H 0.1044(3) 1.1440(13) -0.0380(5) 0.062 Uiso 0.50 calc PR 5
C27 C 0.0489(4) 0.9179(12) -0.1088(4) 0.051(4) Uiso 0.50 d PD 5
H27A H 0.0373(4) 0.9781(12) -0.1343(4) 0.076 Uiso 0.50 calc PR 5
H27B H 0.0282(4) 0.8531(12) -0.1060(4) 0.076 Uiso 0.50 calc PR 5
H27C H 0.0729(4) 0.8744(12) -0.1156(4) 0.076 Uiso 0.50 calc PR 5
C24X C 0.0622(2) 0.9950(5) -0.0613(2) 0.990 Uiso 0.00 d PD 6
C25X C 0.0354(4) 1.0859(13) -0.0390(5) 0.052(4) Uiso 0.500(2) d PD 6
H25D H 0.0231(4) 1.1528(13) -0.0617(5) 0.078 Uiso 0.50 calc PR 6
H25E H 0.0525(4) 1.1271(13) -0.0110(5) 0.078 Uiso 0.50 calc PR 6
H25F H 0.0135(4) 1.0357(13) -0.0300(5) 0.078 Uiso 0.50 calc PR 6
C26X C 0.0971(4) 1.0719(17) -0.0772(6) 0.067(6) Uiso 0.50 d PD 6
H26D H 0.0848(4) 1.1350(17) -0.1014(6) 0.100 Uiso 0.50 calc PR 6
H26E H 0.1143(4) 1.0114(17) -0.0901(6) 0.100 Uiso 0.50 calc PR 6
H26F H 0.1140(4) 1.1173(17) -0.0502(6) 0.100 Uiso 0.50 calc PR 6
C27X C 0.0352(4) 0.9273(13) -0.1051(5) 0.059(4) Uiso 0.50 d PD 6
H27D H 0.0241(4) 0.9923(13) -0.1291(5) 0.089 Uiso 0.50 calc PR 6
H27E H 0.0125(4) 0.8815(13) -0.0960(5) 0.089 Uiso 0.50 calc PR 6
H27F H 0.0520(4) 0.8651(13) -0.1178(5) 0.089 Uiso 0.50 calc PR 6
N4 N 0.16579(11) 0.4591(4) 0.16740(13) 0.0316(9) Uani 1 d . .
C28 C 0.19361(15) 0.3616(5) 0.1683(2) 0.0394(12) Uani 1 d . .
H28 H 0.19780(15) 0.3294(5) 0.1393(2) 0.047 Uiso 1 calc R .
C29 C 0.2160(2) 0.3075(5) 0.2098(2) 0.0446(12) Uani 1 d . .
H29 H 0.2346(2) 0.2387(5) 0.2086(2) 0.054 Uiso 1 calc R .
C30 C 0.2115(2) 0.3532(5) 0.2536(2) 0.0425(12) Uani 1 d . .
C31 C 0.18377(15) 0.4551(5) 0.2523(2) 0.0413(12) Uani 1 d . .
H31 H 0.17973(15) 0.4911(5) 0.2807(2) 0.050 Uiso 1 calc R .
C32 C 0.16205(15) 0.5040(5) 0.2095(2) 0.0365(11) Uani 1 d . .
H32 H 0.14343(15) 0.5732(5) 0.2100(2) 0.044 Uiso 1 calc R .
C33 C 0.2355(2) 0.2901(7) 0.2996(2) 0.059(2) Uani 1 d D 7
C34 C 0.2838(4) 0.2987(16) 0.2985(6) 0.046(4) Uiso 0.40 d PD 7
H34A H 0.2882(4) 0.2534(16) 0.2706(6) 0.068 Uiso 0.40 calc PR 7
H34B H 0.3004(4) 0.2580(16) 0.3268(6) 0.068 Uiso 0.40 calc PR 7
H34C H 0.2918(4) 0.3897(16) 0.2973(6) 0.068 Uiso 0.40 calc PR 7
C35 C 0.2243(6) 0.1464(14) 0.3010(7) 0.064(6) Uiso 0.40 d PD 7
H35A H 0.2269(6) 0.1044(14) 0.2718(7) 0.096 Uiso 0.40 calc PR 7
H35B H 0.1960(6) 0.1384(14) 0.3044(7) 0.096 Uiso 0.40 calc PR 7
H35C H 0.2429(6) 0.1046(14) 0.3278(7) 0.096 Uiso 0.40 calc PR 7
C36 C 0.2324(5) 0.3611(16) 0.3427(5) 0.059(4) Uiso 0.40 d PD 7
H36A H 0.2399(5) 0.4521(16) 0.3400(5) 0.088 Uiso 0.40 calc PR 7
H36B H 0.2511(5) 0.3221(16) 0.3700(5) 0.088 Uiso 0.40 calc PR 7
H36C H 0.2041(5) 0.3559(16) 0.3467(5) 0.088 Uiso 0.40 calc PR 7
C33X C 0.2355(2) 0.2901(7) 0.2996(2) 0.990 Uiso 0.00 d PD 8
C34X C 0.2802(5) 0.3318(21) 0.3107(8) 0.077(7) Uiso 0.400(3) d PD 8
H34D H 0.2917(5) 0.3161(21) 0.2833(8) 0.116 Uiso 0.40 calc PR 8
H34E H 0.2956(5) 0.2819(21) 0.3375(8) 0.116 Uiso 0.40 calc PR 8
H34F H 0.2820(5) 0.4243(21) 0.3184(8) 0.116 Uiso 0.40 calc PR 8
C35X C 0.2340(5) 0.1329(11) 0.2928(6) 0.041(4) Uiso 0.40 d PD 8
H35D H 0.2053(5) 0.1038(11) 0.2856(6) 0.062 Uiso 0.40 calc PR 8
H35E H 0.2490(5) 0.0912(11) 0.3217(6) 0.062 Uiso 0.40 calc PR 8
H35F H 0.2466(5) 0.1093(11) 0.2668(6) 0.062 Uiso 0.40 calc PR 8
C36X C 0.2156(5) 0.3117(18) 0.3406(5) 0.044(3) Uiso 0.40 d PD 8
H36D H 0.1869(5) 0.2834(18) 0.3319(5) 0.065 Uiso 0.40 calc PR 8
H36E H 0.2167(5) 0.4040(18) 0.3487(5) 0.065 Uiso 0.40 calc PR 8
H36F H 0.2303(5) 0.2616(18) 0.3678(5) 0.065 Uiso 0.40 calc PR 8
C33Y C 0.2355(2) 0.2901(7) 0.2996(2) 0.990 Uiso 0.00 d PD 9
C34Y C 0.2621(9) 0.4115(24) 0.3286(11) 0.067(8) Uiso 0.200(3) d PD 9
H34G H 0.2432(9) 0.4810(24) 0.3327(11) 0.101 Uiso 0.20 calc PR 9
H34H H 0.2815(9) 0.4444(24) 0.3108(11) 0.101 Uiso 0.20 calc PR 9
H34I H 0.2772(9) 0.3811(24) 0.3594(11) 0.101 Uiso 0.20 calc PR 9
C35Y C 0.2659(10) 0.1871(29) 0.2944(14) 0.096(12) Uiso 0.20 d PD 9
H35G H 0.2831(10) 0.2185(29) 0.2737(14) 0.144 Uiso 0.20 calc PR 9
H35H H 0.2511(10) 0.1091(29) 0.2808(14) 0.144 Uiso 0.20 calc PR 9
H35I H 0.2833(10) 0.1663(29) 0.3253(14) 0.144 Uiso 0.20 calc PR 9
C36Y C 0.2071(8) 0.2527(34) 0.3309(11) 0.064(9) Uiso 0.20 d PD 9
H36G H 0.1883(8) 0.3246(34) 0.3325(11) 0.096 Uiso 0.20 calc PR 9
H36H H 0.2233(8) 0.2331(34) 0.3626(11) 0.096 Uiso 0.20 calc PR 9
H36I H 0.1911(8) 0.1760(34) 0.3180(11) 0.096 Uiso 0.20 calc PR 9
C37 C 0.2004(4) 0.7444(14) 0.3845(4) 0.050(4) Uiso 0.50 d PD 10
O1 O 0.1838(4) 0.6629(12) 0.3567(4) 0.095(4) Uiso 0.50 d PD 10
C38 C 0.2157(5) 0.7086(19) 0.4316(5) 0.093(5) Uiso 0.50 d PD 10
H38A H 0.2151(5) 0.6140(19) 0.4343(5) 0.140 Uiso 0.50 calc PR 10
H38B H 0.1986(5) 0.7474(19) 0.4511(5) 0.140 Uiso 0.50 calc PR 10
H38C H 0.2440(5) 0.7394(19) 0.4422(5) 0.140 Uiso 0.50 calc PR 10
C39 C 0.1983(5) 0.8803(13) 0.3718(6) 0.083(4) Uiso 0.50 d PD 10
H39A H 0.1870(5) 0.8891(13) 0.3380(6) 0.125 Uiso 0.50 calc PR 10
H39B H 0.2259(5) 0.9179(13) 0.3800(6) 0.125 Uiso 0.50 calc PR 10
H39C H 0.1805(5) 0.9259(13) 0.3889(6) 0.125 Uiso 0.50 calc PR 10
C37X C 0.2038(9) 0.7022(28) 0.3923(8) 0.062(10) Uiso 0.25 d PD 11
O1X O 0.2019(8) 0.6730(22) 0.3510(7) 0.098(8) Uiso 0.25 d PD 11
C38X C 0.2230(8) 0.6404(26) 0.4316(7) 0.060(7) Uiso 0.25 d PD 11
H38D H 0.2233(8) 0.5471(26) 0.4255(7) 0.090 Uiso 0.25 calc PR 11
H38E H 0.2085(8) 0.6568(26) 0.4565(7) 0.090 Uiso 0.25 calc PR 11
H38F H 0.2513(8) 0.6722(26) 0.4414(7) 0.090 Uiso 0.25 calc PR 11
C39X C 0.2006(11) 0.8495(23) 0.3956(11) 0.093(10) Uiso 0.25 d PD 11
H39D H 0.1860(11) 0.8842(23) 0.3651(11) 0.139 Uiso 0.25 calc PR 11
H39E H 0.2282(11) 0.8870(23) 0.4043(11) 0.139 Uiso 0.25 calc PR 11
H39F H 0.1854(11) 0.8717(23) 0.4194(11) 0.139 Uiso 0.25 calc PR 11
C37Y C 0.2731(8) 0.7403(24) 0.0208(9) 0.075(7) Uiso 0.25 d PD 12
O1Y O 0.3031(9) 0.7423(30) 0.0495(10) 0.157(11) Uiso 0.25 d PD 12
C38Y C 0.2437(10) 0.8304(30) 0.0091(13) 0.105(12) Uiso 0.25 d PD 12
C39Y C 0.2674(10) 0.6113(26) -0.0056(11) 0.088(9) Uiso 0.25 d PD 12

loop_
_atom_type_symbol
_atom_type_description
_atom_type_scat_dispersion_real
_atom_type_scat_dispersion_imag
_atom_type_scat_source
C C 0.0033 0.0016 'International Tables Vol C Tables 4.2.6.8 and 6.1.1.4'
H H 0.0000 0.0000 'International Tables Vol C Tables 4.2.6.8 and 6.1.1.4'
N N 0.0061 0.0033 'International Tables Vol C Tables 4.2.6.8 and 6.1.1.4'
O O 0.0106 0.0060 'International Tables Vol C Tables 4.2.6.8 and 6.1.1.4'
Cl Cl 0.1484 0.1585 'International Tables Vol C Tables 4.2.6.8 and 6.1.1.4'
Mo Mo -1.6832 0.6857 'International Tables Vol C Tables 4.2.6.8 and 6.1.1.4'

loop_
_geom_angle_atom_site_label_1
_geom_angle_atom_site_label_2
_geom_angle_atom_site_label_3
_geom_angle
_geom_angle_publ_flag
Mo2 Mo1 N1 101.19(9) y
Mo2 Mo1 N2 102.04(9) y
N1 Mo1 N2 156.63(13) y
Mo2 Mo1 Cl1 105.04(3) y
N1 Mo1 Cl1 89.59(9) y
N2 Mo1 Cl1 82.02(10) y
Mo2 Mo1 Cl2 106.73(3) y
N1 Mo1 Cl2 86.29(10) y
N2 Mo1 Cl2 89.43(10) y
Cl1 Mo1 Cl2 148.17(4) y
Mo1 Mo2 N3 102.42(10) y
Mo1 Mo2 N4 99.55(10) y
N3 Mo2 N4 158.02(14) y
Mo1 Mo2 Cl4 105.11(4) y
N3 Mo2 Cl4 88.70(10) y
N4 Mo2 Cl4 86.07(10) y
Mo1 Mo2 Cl3 105.63(3) y
N3 Mo2 Cl3 84.03(11) y
N4 Mo2 Cl3 89.62(10) y
Cl4 Mo2 Cl3 149.25(5) y
C1 N1 C5 116.3(4) n
C1 N1 Mo1 121.8(3) n
C5 N1 Mo1 121.5(3) n
N1 C1 C2 123.7(4) n
C1 C2 C3 120.7(4) n
C2 C3 C4 115.6(4) n
C2 C3 C6X 120.8(4) n
C4 C3 C6X 123.6(5) n
C2 C3 C6 120.8(4) n
C4 C3 C6 123.6(5) n
C5 C4 C3 120.8(5) n
N1 C5 C4 122.9(4) n
C9 C6 C3 115.5(7) n
C9 C6 C7 108.1(9) n
C3 C6 C7 112.8(6) n
C9 C6 C8 104.3(8) n
C3 C6 C8 107.6(6) n
C7 C6 C8 108.0(8) n
C8X C6X C3 108.8(7) n
C8X C6X C9X 107.6(8) n
C3 C6X C9X 110.0(6) n
C8X C6X C7X 114.5(8) n
C3 C6X C7X 107.8(6) n
C9X C6X C7X 108.2(8) n
C10 N2 C14 116.5(4) n
C10 N2 Mo1 120.0(3) n
C14 N2 Mo1 122.5(3) n
N2 C10 C11 123.4(4) n
C10 C11 C12 120.7(4) n
C11 C12 C13 115.1(4) n
C11 C12 C15X 122.5(4) n
C13 C12 C15X 122.4(4) n
C11 C12 C15 122.5(4) n
C13 C12 C15 122.4(4) n
C14 C13 C12 121.5(5) n
N2 C14 C13 122.8(5) n
C17 C15 C12 111.4(8) n
C17 C15 C18 110.9(9) n
C12 C15 C18 110.0(5) n
C17 C15 C16 110.5(10) n
C12 C15 C16 109.0(9) n
C18 C15 C16 104.8(9) n
C16X C15X C12 110.2(8) n
C16X C15X C18X 113.5(8) n
C12 C15X C18X 112.9(6) n
C16X C15X C17X 109.4(8) n
C12 C15X C17X 107.2(6) n
C18X C15X C17X 103.2(8) n
C19 N3 C23 115.9(4) n
C19 N3 Mo2 120.9(3) n
C23 N3 Mo2 123.0(3) n
N3 C19 C20 123.3(4) n
C19 C20 C21 121.3(4) n
C22 C21 C20 114.9(4) n
C22 C21 C24X 124.5(4) n
C20 C21 C24X 120.6(4) n
C22 C21 C24 124.5(4) n
C20 C21 C24 120.6(4) n
C23 C22 C21 120.7(5) n
N3 C23 C22 123.7(4) n
C21 C24 C26 112.6(6) n
C21 C24 C25 112.8(6) n
C26 C24 C25 109.0(7) n
C21 C24 C27 106.2(6) n
C26 C24 C27 107.7(8) n
C25 C24 C27 108.2(8) n
C21 C24X C25X 105.6(6) n
C21 C24X C27X 110.2(7) n
C25X C24X C27X 109.9(8) n
C21 C24X C26X 111.6(8) n
C25X C24X C26X 111.2(9) n
C27X C24X C26X 108.3(9) n
C32 N4 C28 116.2(4) n
C32 N4 Mo2 124.1(3) n
C28 N4 Mo2 119.6(3) n
N4 C28 C29 122.6(5) n
C28 C29 C30 120.9(5) n
C31 C30 C29 115.8(4) n
C31 C30 C33Y 123.5(5) n
C29 C30 C33Y 120.7(5) n
C31 C30 C33 123.5(5) n
C29 C30 C33 120.7(5) n
C31 C30 C33X 123.5(5) n
C29 C30 C33X 120.7(5) n
C32 C31 C30 120.5(5) n
N4 C32 C31 123.9(4) n
C36 C33 C35 112.9(11) n
C36 C33 C30 114.1(8) n
C35 C33 C30 110.5(9) n
C36 C33 C34 104.9(10) n
C35 C33 C34 107.7(10) n
C30 C33 C34 106.2(7) n
C34X C33X C36X 112.4(11) n
C34X C33X C30 110.9(9) n
C36X C33X C30 113.1(7) n
C34X C33X C35X 108.1(10) n
C36X C33X C35X 103.6(10) n
C30 C33X C35X 108.4(7) n
C35Y C33Y C36Y 114.4(18) n
C35Y C33Y C30 116.0(16) n
C36Y C33Y C30 111.2(13) n
C35Y C33Y C34Y 107.1(16) n
C36Y C33Y C34Y 102.8(15) n
C30 C33Y C34Y 103.8(12) n
O1 C37 C38 118.9(16) n
O1 C37 C39 120.8(14) n
C38 C37 C39 119.5(13) n
O1X C37X C38X 129.0(26) n
O1X C37X C39X 108.5(22) n
C38X C37X C39X 116.4(21) n
O1Y C37Y C38Y 129.8(27) n
O1Y C37Y C39Y 111.8(22) n
C38Y C37Y C39Y 118.4(23) n

loop_
_geom_bond_atom_site_label_1
_geom_bond_atom_site_label_2
_geom_bond_distance
_geom_bond_publ_flag
Mo1 Mo2 2.1467(5) y
Mo1 N1 2.224(3) y
Mo1 N2 2.227(4) y
Mo1 Cl1 2.3997(11) y
Mo1 Cl2 2.4178(12) y
Mo2 N3 2.219(4) y
Mo2 N4 2.223(3) y
Mo2 Cl4 2.4106(12) y
Mo2 Cl3 2.4207(12) y
N1 C1 1.338(6) n
N1 C5 1.346(6) n
C1 C2 1.375(6) n
C2 C3 1.380(7) n
C3 C4 1.398(7) n
C3 C6X 1.514(7) n
C3 C6 1.514(7) n
C4 C5 1.376(7) n
C6 C9 1.501(13) n
C6 C7 1.519(12) n
C6 C8 1.605(11) n
C6X C8X 1.489(12) n
C6X C9X 1.540(11) n
C6X C7X 1.576(11) n
N2 C10 1.332(6) n
N2 C14 1.349(6) n
C10 C11 1.379(7) n
C11 C12 1.390(7) n
C12 C13 1.392(7) n
C12 C15X 1.520(7) n
C12 C15 1.520(7) n
C13 C14 1.364(7) n
C15 C17 1.456(14) n
C15 C18 1.564(10) n
C15 C16 1.581(14) n
C15X C16X 1.513(12) n
C15X C18X 1.541(11) n
C15X C17X 1.572(11) n
N3 C19 1.338(6) n
N3 C23 1.343(6) n
C19 C20 1.368(6) n
C20 C21 1.396(7) n
C21 C22 1.385(7) n
C21 C24X 1.518(7) n
C21 C24 1.518(7) n
C22 C23 1.376(7) n
C24 C26 1.534(11) n
C24 C25 1.554(11) n
C24 C27 1.556(11) n
C24X C25X 1.526(11) n
C24X C27X 1.536(12) n
C24X C26X 1.550(13) n
N4 C32 1.335(6) n
N4 C28 1.353(6) n
C28 C29 1.375(7) n
C29 C30 1.391(7) n
C30 C31 1.383(7) n
C30 C33Y 1.527(7) n
C30 C33 1.527(7) n
C30 C33X 1.527(7) n
C31 C32 1.373(7) n
C33 C36 1.468(13) n
C33 C35 1.517(15) n
C33 C34 1.606(13) n
C33X C34X 1.499(15) n
C33X C36X 1.501(12) n
C33X C35X 1.618(13) n
C33Y C35Y 1.49(2) n
C33Y C36Y 1.50(2) n
C33Y C34Y 1.63(2) n
C37 O1 1.200(13) n
C37 C38 1.39(2) n
C37 C39 1.43(2) n
C37X O1X 1.22(2) n
C37X C38X 1.33(2) n
C37X C39X 1.51(3) n
C37Y O1Y 1.14(2) n
C37Y C38Y 1.33(2) n
C37Y C39Y 1.51(3) n

loop_
_geom_torsion_atom_site_label_1
_geom_torsion_atom_site_label_2
_geom_torsion_atom_site_label_3
_geom_torsion_atom_site_label_4
_geom_torsion
_geom_torsion_publ_flag
N1 Mo1 Mo2 N3 18.80(14) y
N2 Mo1 Mo2 N4 20.82(14) y
Cl1 Mo1 Mo2 Cl3 13.37(5) y
Cl2 Mo1 Mo2 Cl4 16.23(5) y
